data_4069131
loop_
_publ_author_name
'Ohno, Kouji'
'Arima, Kenji'
'Tanaka, Shinji'
'Yamagata, Tsuneaki'
'Tsurugi, Hayato'
'Mashima, Kazushi'

_publ_section_title
;
 Synthesis and Characterization of Proximal Dinuclear Complexes of
 Palladium Supported by 2,6-Bis(arylimino)phenoxy (aryl =
 2,6-diisopropylphenyl and 2,4,6-tri-tert-butylphenyl) and
 3,6-Bis(imino(2,6-diisopropylphenyl))pyridazine Ligands
;
_journal_issue 11
_journal_name_full Organometallics
_journal_page_first 3256
_journal_paper_doi 10.1021/om900043u
_journal_volume 28
_journal_year 2009
_chemical_formula_moiety 'C66 H82 N4 Ni O2'
_chemical_formula_sum 'C66 H82 N4 Ni O2'
_chemical_formula_weight 1022.07
_chemical_name_common 8
_chemical_temperature_decomposition_gt 524
_space_group_IT_number 14
_symmetry_cell_setting monoclinic
_symmetry_Int_Tables_number 14
_symmetry_space_group_name_Hall '-P 2ybc'
_symmetry_space_group_name_H-M 'P 1 21/c 1'
_atom_sites_solution_hydrogens geom
_atom_sites_solution_primary direct
_atom_sites_solution_secondary difmap
_cell_angle_alpha 90.00
_cell_angle_beta 97.178(7)
_cell_angle_gamma 90.00
_cell_formula_units_Z 2
_cell_length_a 9.7649(16)
_cell_length_b 12.158(2)
_cell_length_c 24.055(4)
_cell_measurement_reflns_used 27959
_cell_measurement_temperature 120(1)
_cell_measurement_theta_max 27.49
_cell_measurement_theta_min 3.04
_cell_volume 2833.5(8)
_diffrn_ambient_temperature 120(1)
_diffrn_detector_area_resol_mean 10.00
_diffrn_measured_fraction_theta_full 0.997
_diffrn_measured_fraction_theta_max 0.997
_diffrn_measurement_device_details
;
RAPID: Eulerian 3-circle
;
_diffrn_measurement_device_type 'Rigaku RAXIS-RAPID Imaging Plate'
_diffrn_measurement_method \w
_diffrn_radiation_collimation ' 0.5 mm double pinhole '
_diffrn_radiation_detector 'imaging plate'
_diffrn_radiation_monochromator graphite
_diffrn_radiation_source 'normal-focus sealed tube'
_diffrn_radiation_type MoK\a
_diffrn_radiation_wavelength 0.71075
_diffrn_reflns_av_R_equivalents 0.1373
_diffrn_reflns_av_sigmaI/netI 0.0660
_diffrn_reflns_limit_h_max 12
_diffrn_reflns_limit_h_min -12
_diffrn_reflns_limit_k_max 15
_diffrn_reflns_limit_k_min -15
_diffrn_reflns_limit_l_max 31
_diffrn_reflns_limit_l_min -31
_diffrn_reflns_number 56135
_diffrn_reflns_reduction_process 'Lp corrections applied'
_diffrn_reflns_theta_full 27.48
_diffrn_reflns_theta_max 27.48
_diffrn_reflns_theta_min 3.04
_diffrn_source_current 40
_diffrn_source_power 50
_exptl_absorpt_coefficient_mu 0.390
_exptl_absorpt_correction_T_max 0.9618
_exptl_absorpt_correction_T_min 0.3890
_exptl_absorpt_correction_type multi-scan
_exptl_absorpt_process_details
;
Higashi, T. (1995). ABSCOR - Program for Absorption Correction, Rigaku
        Corporation, Tokyo, Japan.
;
_exptl_crystal_colour ' green '
_exptl_crystal_density_diffrn 1.198
_exptl_crystal_density_method 'not measured'
_exptl_crystal_description ' prism '
_exptl_crystal_F_000 1100
_exptl_crystal_preparation 'mounted on the CryoLoop with mineral oil and placed in N2 stream at 120(1) K'
_exptl_crystal_recrystallization_method 'slow evaporation of toluene/hexsans at ambient temperature'
_exptl_crystal_size_max 0.30
_exptl_crystal_size_mid 0.20
_exptl_crystal_size_min 0.10
_refine_diff_density_max 0.627
_refine_diff_density_min -0.495
_refine_diff_density_rms 0.071
_refine_ls_extinction_method none
_refine_ls_goodness_of_fit_ref 1.051
_refine_ls_hydrogen_treatment constr
_refine_ls_matrix_type full
_refine_ls_number_parameters 331
_refine_ls_number_reflns 6472
_refine_ls_number_restraints 0
_refine_ls_restrained_S_all 1.051
_refine_ls_R_factor_all 0.1015
_refine_ls_R_factor_gt 0.0750
_refine_ls_shift/su_max 0.000
_refine_ls_shift/su_mean 0.000
_refine_ls_structure_factor_coef Fsqd
_refine_ls_weighting_details 'calc w=1/[\s^2^(Fo^2^)+(0.0269P)^2^+5.7500P] where P=(Fo^2^+2Fc^2^)/3'
_refine_ls_weighting_scheme calc
_refine_ls_wR_factor_gt 0.1289
_refine_ls_wR_factor_ref 0.1391
_reflns_number_gt 5088
_reflns_number_total 6472
_reflns_threshold_expression >2sigma(I)
_cod_data_source_file om900043u_si_001.cif
_cod_data_source_block 8
_cod_original_cell_volume 2833.4(9)
_cod_original_sg_symbol_Hall ' -P 2ybc '
_cod_original_sg_symbol_H-M ' P21/c '
_cod_database_code 4069131

loop_
_symmetry_equiv_pos_as_xyz
'x, y, z'
'-x, y+1/2, -z+1/2'
'-x, -y, -z'
'x, -y-1/2, z-1/2'

loop_
_atom_site_label
_atom_site_type_symbol
_atom_site_fract_x
_atom_site_fract_y
_atom_site_fract_z
_atom_site_U_iso_or_equiv
_atom_site_adp_type
_atom_site_occupancy
_atom_site_symmetry_multiplicity
_atom_site_calc_flag
_atom_site_refinement_flags
Ni1 Ni 1.0000 0.0000 0.5000 0.01920(14) Uani 1 2 d S
O1 O 0.8969(2) 0.12368(15) 0.47639(8) 0.0220(4) Uani 1 1 d .
N1 N 0.9211(2) -0.01046(19) 0.56793(9) 0.0215(5) Uani 1 1 d .
N2 N 0.6993(2) 0.39224(19) 0.39617(9) 0.0224(5) Uani 1 1 d .
C1 C 0.8139(3) 0.1834(2) 0.50275(11) 0.0208(6) Uani 1 1 d .
C2 C 0.7836(3) 0.1581(2) 0.55778(12) 0.0227(6) Uani 1 1 d .
C3 C 0.6976(3) 0.2254(2) 0.58549(12) 0.0247(6) Uani 1 1 d .
H3 H 0.6806 0.2058 0.6222 0.030 Uiso 1 1 calc R
C4 C 0.6369(3) 0.3188(2) 0.56152(12) 0.0237(6) Uani 1 1 d .
C5 C 0.6638(3) 0.3429(2) 0.50712(12) 0.0226(6) Uani 1 1 d .
H5 H 0.6223 0.4067 0.4895 0.027 Uiso 1 1 calc R
C6 C 0.7478(3) 0.2792(2) 0.47718(11) 0.0207(6) Uani 1 1 d .
C7 C 0.8396(3) 0.0618(2) 0.58594(12) 0.0227(6) Uani 1 1 d .
H7 H 0.8141 0.0491 0.6222 0.027 Uiso 1 1 calc R
C8 C 0.5500(3) 0.3937(3) 0.59325(13) 0.0311(7) Uani 1 1 d .
H8A H 0.5160 0.4555 0.5692 0.047 Uiso 1 1 calc R
H8B H 0.6063 0.4218 0.6269 0.047 Uiso 1 1 calc R
H8C H 0.4715 0.3524 0.6042 0.047 Uiso 1 1 calc R
C9 C 0.7735(3) 0.3166(2) 0.42117(12) 0.0217(6) Uani 1 1 d .
H9 H 0.8456 0.2842 0.4036 0.026 Uiso 1 1 calc R
C10 C 0.9522(3) -0.1013(2) 0.60696(11) 0.0211(6) Uani 1 1 d .
C11 C 0.8651(3) -0.1926(2) 0.60196(12) 0.0234(6) Uani 1 1 d .
C12 C 0.8924(3) -0.2759(2) 0.64219(13) 0.0262(7) Uani 1 1 d .
H12 H 0.8356 -0.3395 0.6401 0.031 Uiso 1 1 calc R
C13 C 1.0011(3) -0.2667(2) 0.68492(12) 0.0266(7) Uani 1 1 d .
H13 H 1.0176 -0.3234 0.7121 0.032 Uiso 1 1 calc R
C14 C 1.0855(3) -0.1751(2) 0.68804(12) 0.0248(6) Uani 1 1 d .
H14 H 1.1595 -0.1694 0.7176 0.030 Uiso 1 1 calc R
C15 C 1.0640(3) -0.0907(2) 0.64845(12) 0.0224(6) Uani 1 1 d .
C16 C 0.7451(3) -0.2001(3) 0.55514(13) 0.0280(7) Uani 1 1 d .
H16 H 0.7712 -0.1568 0.5227 0.034 Uiso 1 1 calc R
C17 C 0.6124(3) -0.1488(3) 0.57197(16) 0.0390(8) Uani 1 1 d .
H17A H 0.5381 -0.1553 0.5407 0.059 Uiso 1 1 calc R
H17B H 0.6286 -0.0710 0.5811 0.059 Uiso 1 1 calc R
H17C H 0.5859 -0.1875 0.6047 0.059 Uiso 1 1 calc R
C18 C 0.7160(4) -0.3183(3) 0.53468(14) 0.0356(8) Uani 1 1 d .
H18A H 0.6383 -0.3185 0.5047 0.053 Uiso 1 1 calc R
H18B H 0.6932 -0.3638 0.5659 0.053 Uiso 1 1 calc R
H18C H 0.7981 -0.3483 0.5204 0.053 Uiso 1 1 calc R
C19 C 1.1567(3) 0.0100(3) 0.65220(12) 0.0274(7) Uani 1 1 d .
H19 H 1.1311 0.0541 0.6174 0.033 Uiso 1 1 calc R
C20 C 1.3101(3) -0.0192(3) 0.65466(15) 0.0358(8) Uani 1 1 d .
H20A H 1.3651 0.0484 0.6570 0.054 Uiso 1 1 calc R
H20B H 1.3252 -0.0600 0.6208 0.054 Uiso 1 1 calc R
H20C H 1.3380 -0.0648 0.6878 0.054 Uiso 1 1 calc R
C21 C 1.1288(4) 0.0819(3) 0.70191(14) 0.0354(8) Uani 1 1 d .
H21A H 1.1889 0.1467 0.7040 0.053 Uiso 1 1 calc R
H21B H 1.1474 0.0395 0.7367 0.053 Uiso 1 1 calc R
H21C H 1.0321 0.1056 0.6969 0.053 Uiso 1 1 calc R
C22 C 0.7319(3) 0.4384(2) 0.34465(12) 0.0224(6) Uani 1 1 d .
C23 C 0.8148(3) 0.5332(2) 0.34757(12) 0.0250(6) Uani 1 1 d .
C24 C 0.8426(3) 0.5813(3) 0.29762(13) 0.0300(7) Uani 1 1 d .
H24 H 0.9015 0.6437 0.2989 0.036 Uiso 1 1 calc R
C25 C 0.7866(3) 0.5403(3) 0.24644(13) 0.0307(7) Uani 1 1 d .
H25 H 0.8073 0.5738 0.2128 0.037 Uiso 1 1 calc R
C26 C 0.6999(3) 0.4501(3) 0.24429(13) 0.0280(7) Uani 1 1 d .
H26 H 0.6596 0.4233 0.2089 0.034 Uiso 1 1 calc R
C27 C 0.6702(3) 0.3974(2) 0.29288(12) 0.0239(6) Uani 1 1 d .
C28 C 0.8722(3) 0.5812(3) 0.40421(13) 0.0297(7) Uani 1 1 d .
H28 H 0.8112 0.5560 0.4321 0.036 Uiso 1 1 calc R
C29 C 1.0167(4) 0.5370(3) 0.42296(15) 0.0427(9) Uani 1 1 d .
H29A H 1.0518 0.5688 0.4594 0.064 Uiso 1 1 calc R
H29B H 1.0781 0.5571 0.3953 0.064 Uiso 1 1 calc R
H29C H 1.0131 0.4568 0.4262 0.064 Uiso 1 1 calc R
C30 C 0.8733(4) 0.7073(3) 0.40502(15) 0.0371(8) Uani 1 1 d .
H30A H 0.7800 0.7348 0.3929 0.056 Uiso 1 1 calc R
H30B H 0.9364 0.7345 0.3795 0.056 Uiso 1 1 calc R
H30C H 0.9041 0.7331 0.4431 0.056 Uiso 1 1 calc R
C31 C 0.5677(3) 0.3034(2) 0.29111(12) 0.0249(6) Uani 1 1 d .
H31 H 0.6039 0.2491 0.3205 0.030 Uiso 1 1 calc R
C32 C 0.4295(3) 0.3467(3) 0.30613(14) 0.0359(8) Uani 1 1 d .
H32A H 0.3632 0.2860 0.3051 0.054 Uiso 1 1 calc R
H32B H 0.3940 0.4033 0.2791 0.054 Uiso 1 1 calc R
H32C H 0.4430 0.3785 0.3439 0.054 Uiso 1 1 calc R
C33 C 0.5440(3) 0.2421(3) 0.23482(13) 0.0307(7) Uani 1 1 d .
H33A H 0.4768 0.1829 0.2372 0.046 Uiso 1 1 calc R
H33B H 0.6315 0.2108 0.2263 0.046 Uiso 1 1 calc R
H33C H 0.5086 0.2936 0.2051 0.046 Uiso 1 1 calc R

loop_
_atom_site_aniso_label
_atom_site_aniso_U_11
_atom_site_aniso_U_22
_atom_site_aniso_U_33
_atom_site_aniso_U_23
_atom_site_aniso_U_13
_atom_site_aniso_U_12
Ni1 0.0238(3) 0.0161(2) 0.0181(2) 0.0019(2) 0.0043(2) 0.0037(2)
O1 0.0290(11) 0.0171(10) 0.0206(10) 0.0034(8) 0.0053(8) 0.0090(8)
N1 0.0276(13) 0.0173(12) 0.0201(11) 0.0009(10) 0.0054(10) 0.0009(10)
N2 0.0273(13) 0.0208(12) 0.0186(12) 0.0025(10) 0.0014(10) 0.0004(10)
C1 0.0230(14) 0.0180(14) 0.0210(14) -0.0015(11) 0.0012(12) 0.0001(12)
C2 0.0271(15) 0.0183(14) 0.0224(14) 0.0002(12) 0.0020(12) 0.0019(12)
C3 0.0311(16) 0.0256(16) 0.0181(14) 0.0018(12) 0.0060(12) 0.0033(13)
C4 0.0260(15) 0.0223(15) 0.0229(15) -0.0014(12) 0.0033(12) 0.0030(12)
C5 0.0254(15) 0.0182(14) 0.0237(15) 0.0017(12) 0.0011(12) 0.0032(12)
C6 0.0224(14) 0.0196(14) 0.0201(14) -0.0011(11) 0.0025(12) -0.0001(12)
C7 0.0258(15) 0.0243(16) 0.0186(14) 0.0028(12) 0.0056(12) -0.0014(12)
C8 0.0418(19) 0.0270(17) 0.0258(16) 0.0024(13) 0.0089(14) 0.0113(15)
C9 0.0257(15) 0.0187(14) 0.0212(14) -0.0005(12) 0.0048(12) -0.0027(12)
C10 0.0267(15) 0.0183(14) 0.0197(14) 0.0016(11) 0.0076(12) 0.0051(12)
C11 0.0255(15) 0.0219(15) 0.0241(15) 0.0004(12) 0.0081(12) 0.0043(12)
C12 0.0291(16) 0.0198(15) 0.0322(16) 0.0027(13) 0.0130(14) 0.0019(13)
C13 0.0328(17) 0.0244(16) 0.0244(15) 0.0059(12) 0.0102(13) 0.0080(13)
C14 0.0288(16) 0.0253(16) 0.0203(14) 0.0006(12) 0.0033(12) 0.0081(13)
C15 0.0267(15) 0.0186(14) 0.0226(14) -0.0022(12) 0.0061(12) 0.0040(12)
C16 0.0264(16) 0.0283(17) 0.0286(16) 0.0030(13) 0.0008(13) -0.0025(13)
C17 0.0284(18) 0.0343(19) 0.054(2) 0.0011(17) 0.0024(16) 0.0023(15)
C18 0.0374(19) 0.0321(18) 0.0366(19) -0.0027(15) 0.0018(15) -0.0040(15)
C19 0.0326(16) 0.0217(15) 0.0267(15) -0.0002(13) -0.0012(13) 0.0013(14)
C20 0.0324(17) 0.0284(19) 0.046(2) -0.0014(15) 0.0041(15) -0.0036(14)
C21 0.044(2) 0.0293(18) 0.0312(17) -0.0065(14) -0.0004(15) 0.0023(15)
C22 0.0242(15) 0.0210(15) 0.0225(14) 0.0015(12) 0.0049(12) 0.0049(12)
C23 0.0277(16) 0.0213(15) 0.0260(15) 0.0002(12) 0.0034(13) 0.0021(12)
C24 0.0328(17) 0.0252(16) 0.0330(17) 0.0029(14) 0.0079(14) -0.0035(14)
C25 0.0408(19) 0.0289(17) 0.0239(16) 0.0065(13) 0.0098(14) 0.0029(15)
C26 0.0330(17) 0.0283(16) 0.0236(15) -0.0004(13) 0.0064(13) 0.0020(14)
C27 0.0242(15) 0.0219(15) 0.0258(15) 0.0018(12) 0.0043(12) 0.0045(12)
C28 0.0377(18) 0.0239(16) 0.0279(16) -0.0004(13) 0.0049(14) -0.0026(14)
C29 0.045(2) 0.0354(19) 0.044(2) -0.0076(16) -0.0089(17) 0.0001(16)
C30 0.047(2) 0.0251(17) 0.0395(19) -0.0053(15) 0.0058(16) -0.0019(15)
C31 0.0290(16) 0.0244(15) 0.0209(14) 0.0007(12) 0.0020(12) -0.0004(13)
C32 0.0302(17) 0.042(2) 0.0360(18) -0.0040(16) 0.0063(15) -0.0017(15)
C33 0.0333(17) 0.0314(17) 0.0264(16) -0.0020(13) -0.0004(14) -0.0013(14)

loop_
_atom_type_symbol
_atom_type_description
_atom_type_scat_dispersion_real
_atom_type_scat_dispersion_imag
_atom_type_scat_source
C C 0.0033 0.0016 'International Tables Vol C Tables 4.2.6.8 and 6.1.1.4'
H H 0.0000 0.0000 'International Tables Vol C Tables 4.2.6.8 and 6.1.1.4'
O O 0.0106 0.0060 'International Tables Vol C Tables 4.2.6.8 and 6.1.1.4'
N N 0.0061 0.0033 'International Tables Vol C Tables 4.2.6.8 and 6.1.1.4'
Ni Ni 0.3393 1.1124 'International Tables Vol C Tables 4.2.6.8 and 6.1.1.4'

loop_
_geom_angle_atom_site_label_1
_geom_angle_atom_site_label_2
_geom_angle_atom_site_label_3
_geom_angle
_geom_angle_site_symmetry_1
_geom_angle_site_symmetry_3
O1 Ni1 O1 180.00(11) 3_756 .
O1 Ni1 N1 86.87(9) 3_756 .
O1 Ni1 N1 93.13(9) . .
O1 Ni1 N1 93.13(9) 3_756 3_756
O1 Ni1 N1 86.87(9) . 3_756
N1 Ni1 N1 180.000(1) . 3_756
C1 O1 Ni1 130.15(18) . .
C7 N1 C10 112.7(2) . .
C7 N1 Ni1 125.1(2) . .
C10 N1 Ni1 122.15(18) . .
C9 N2 C22 121.1(2) . .
O1 C1 C2 122.9(3) . .
O1 C1 C6 121.0(2) . .
C2 C1 C6 116.0(2) . .
C3 C2 C1 121.5(3) . .
C3 C2 C7 118.1(3) . .
C1 C2 C7 120.4(3) . .
C4 C3 C2 122.4(3) . .
C4 C3 H3 118.8 . .
C2 C3 H3 118.8 . .
C3 C4 C5 116.4(3) . .
C3 C4 C8 121.7(3) . .
C5 C4 C8 121.9(3) . .
C6 C5 C4 124.0(3) . .
C6 C5 H5 118.0 . .
C4 C5 H5 118.0 . .
C5 C6 C1 119.6(3) . .
C5 C6 C9 118.7(3) . .
C1 C6 C9 121.6(2) . .
N1 C7 C2 127.8(3) . .
N1 C7 H7 116.1 . .
C2 C7 H7 116.1 . .
C4 C8 H8A 109.5 . .
C4 C8 H8B 109.5 . .
H8A C8 H8B 109.5 . .
C4 C8 H8C 109.5 . .
H8A C8 H8C 109.5 . .
H8B C8 H8C 109.5 . .
N2 C9 C6 120.2(3) . .
N2 C9 H9 119.9 . .
C6 C9 H9 119.9 . .
C15 C10 C11 123.5(3) . .
C15 C10 N1 118.3(3) . .
C11 C10 N1 118.2(2) . .
C10 C11 C12 117.0(3) . .
C10 C11 C16 121.0(3) . .
C12 C11 C16 122.0(3) . .
C13 C12 C11 121.0(3) . .
C13 C12 H12 119.5 . .
C11 C12 H12 119.5 . .
C14 C13 C12 120.1(3) . .
C14 C13 H13 119.9 . .
C12 C13 H13 119.9 . .
C13 C14 C15 121.1(3) . .
C13 C14 H14 119.4 . .
C15 C14 H14 119.4 . .
C10 C15 C14 117.3(3) . .
C10 C15 C19 121.8(3) . .
C14 C15 C19 120.9(3) . .
C11 C16 C18 112.8(3) . .
C11 C16 C17 112.2(3) . .
C18 C16 C17 109.6(3) . .
C11 C16 H16 107.3 . .
C18 C16 H16 107.3 . .
C17 C16 H16 107.3 . .
C16 C17 H17A 109.5 . .
C16 C17 H17B 109.5 . .
H17A C17 H17B 109.5 . .
C16 C17 H17C 109.5 . .
H17A C17 H17C 109.5 . .
H17B C17 H17C 109.5 . .
C16 C18 H18A 109.5 . .
C16 C18 H18B 109.5 . .
H18A C18 H18B 109.5 . .
C16 C18 H18C 109.5 . .
H18A C18 H18C 109.5 . .
H18B C18 H18C 109.5 . .
C15 C19 C20 112.8(3) . .
C15 C19 C21 110.1(3) . .
C20 C19 C21 111.7(3) . .
C15 C19 H19 107.3 . .
C20 C19 H19 107.3 . .
C21 C19 H19 107.3 . .
C19 C20 H20A 109.5 . .
C19 C20 H20B 109.5 . .
H20A C20 H20B 109.5 . .
C19 C20 H20C 109.5 . .
H20A C20 H20C 109.5 . .
H20B C20 H20C 109.5 . .
C19 C21 H21A 109.5 . .
C19 C21 H21B 109.5 . .
H21A C21 H21B 109.5 . .
C19 C21 H21C 109.5 . .
H21A C21 H21C 109.5 . .
H21B C21 H21C 109.5 . .
C23 C22 C27 121.1(3) . .
C23 C22 N2 117.9(3) . .
C27 C22 N2 120.7(3) . .
C24 C23 C22 118.3(3) . .
C24 C23 C28 121.4(3) . .
C22 C23 C28 120.3(3) . .
C25 C24 C23 121.4(3) . .
C25 C24 H24 119.3 . .
C23 C24 H24 119.3 . .
C24 C25 C26 119.6(3) . .
C24 C25 H25 120.2 . .
C26 C25 H25 120.2 . .
C25 C26 C27 121.6(3) . .
C25 C26 H26 119.2 . .
C27 C26 H26 119.2 . .
C26 C27 C22 117.9(3) . .
C26 C27 C31 121.9(3) . .
C22 C27 C31 120.1(3) . .
C23 C28 C29 110.7(3) . .
C23 C28 C30 113.3(3) . .
C29 C28 C30 110.1(3) . .
C23 C28 H28 107.5 . .
C29 C28 H28 107.5 . .
C30 C28 H28 107.5 . .
C28 C29 H29A 109.5 . .
C28 C29 H29B 109.5 . .
H29A C29 H29B 109.5 . .
C28 C29 H29C 109.5 . .
H29A C29 H29C 109.5 . .
H29B C29 H29C 109.5 . .
C28 C30 H30A 109.5 . .
C28 C30 H30B 109.5 . .
H30A C30 H30B 109.5 . .
C28 C30 H30C 109.5 . .
H30A C30 H30C 109.5 . .
H30B C30 H30C 109.5 . .
C27 C31 C32 109.4(3) . .
C27 C31 C33 114.6(2) . .
C32 C31 C33 109.5(3) . .
C27 C31 H31 107.7 . .
C32 C31 H31 107.7 . .
C33 C31 H31 107.7 . .
C31 C32 H32A 109.5 . .
C31 C32 H32B 109.5 . .
H32A C32 H32B 109.5 . .
C31 C32 H32C 109.5 . .
H32A C32 H32C 109.5 . .
H32B C32 H32C 109.5 . .
C31 C33 H33A 109.5 . .
C31 C33 H33B 109.5 . .
H33A C33 H33B 109.5 . .
C31 C33 H33C 109.5 . .
H33A C33 H33C 109.5 . .
H33B C33 H33C 109.5 . .

loop_
_geom_bond_atom_site_label_1
_geom_bond_atom_site_label_2
_geom_bond_distance
_geom_bond_site_symmetry_2
Ni1 O1 1.8588(18) 3_756
Ni1 O1 1.8588(18) .
Ni1 N1 1.896(2) .
Ni1 N1 1.896(2) 3_756
O1 C1 1.309(3) .
N1 C7 1.296(4) .
N1 C10 1.456(3) .
N2 C9 1.275(4) .
N2 C22 1.433(4) .
C1 C2 1.426(4) .
C1 C6 1.433(4) .
C2 C3 1.400(4) .
C2 C7 1.427(4) .
C3 C4 1.374(4) .
C3 H3 0.9500 .
C4 C5 1.398(4) .
C4 C8 1.515(4) .
C5 C6 1.393(4) .
C5 H5 0.9500 .
C6 C9 1.473(4) .
C7 H7 0.9500 .
C8 H8A 0.9800 .
C8 H8B 0.9800 .
C8 H8C 0.9800 .
C9 H9 0.9500 .
C10 C15 1.390(4) .
C10 C11 1.395(4) .
C11 C12 1.403(4) .
C11 C16 1.523(4) .
C12 C13 1.387(4) .
C12 H12 0.9500 .
C13 C14 1.381(4) .
C13 H13 0.9500 .
C14 C15 1.398(4) .
C14 H14 0.9500 .
C15 C19 1.519(4) .
C16 C18 1.535(4) .
C16 C17 1.537(4) .
C16 H16 1.0000 .
C17 H17A 0.9800 .
C17 H17B 0.9800 .
C17 H17C 0.9800 .
C18 H18A 0.9800 .
C18 H18B 0.9800 .
C18 H18C 0.9800 .
C19 C20 1.533(4) .
C19 C21 1.533(4) .
C19 H19 1.0000 .
C20 H20A 0.9800 .
C20 H20B 0.9800 .
C20 H20C 0.9800 .
C21 H21A 0.9800 .
C21 H21B 0.9800 .
C21 H21C 0.9800 .
C22 C23 1.405(4) .
C22 C27 1.406(4) .
C23 C24 1.393(4) .
C23 C28 1.523(4) .
C24 C25 1.377(4) .
C24 H24 0.9500 .
C25 C26 1.383(4) .
C25 H25 0.9500 .
C26 C27 1.395(4) .
C26 H26 0.9500 .
C27 C31 1.516(4) .
C28 C29 1.524(5) .
C28 C30 1.533(4) .
C28 H28 1.0000 .
C29 H29A 0.9800 .
C29 H29B 0.9800 .
C29 H29C 0.9800 .
C30 H30A 0.9800 .
C30 H30B 0.9800 .
C30 H30C 0.9800 .
C31 C32 1.533(4) .
C31 C33 1.537(4) .
C31 H31 1.0000 .
C32 H32A 0.9800 .
C32 H32B 0.9800 .
C32 H32C 0.9800 .
C33 H33A 0.9800 .
C33 H33B 0.9800 .
C33 H33C 0.9800 .

loop_
_geom_torsion_atom_site_label_1
_geom_torsion_atom_site_label_2
_geom_torsion_atom_site_label_3
_geom_torsion_atom_site_label_4
_geom_torsion
_geom_torsion_site_symmetry_1
O1 Ni1 O1 C1 -151(100) 3_756
N1 Ni1 O1 C1 6.4(2) .
N1 Ni1 O1 C1 -173.6(2) 3_756
O1 Ni1 N1 C7 172.5(2) 3_756
O1 Ni1 N1 C7 -7.5(2) .
N1 Ni1 N1 C7 114(100) 3_756
O1 Ni1 N1 C10 -4.8(2) 3_756
O1 Ni1 N1 C10 175.2(2) .
N1 Ni1 N1 C10 -63(100) 3_756
Ni1 O1 C1 C2 -2.5(4) .
Ni1 O1 C1 C6 177.56(19) .
O1 C1 C2 C3 178.1(3) .
C6 C1 C2 C3 -1.9(4) .
O1 C1 C2 C7 -2.6(4) .
C6 C1 C2 C7 177.3(3) .
C1 C2 C3 C4 0.4(5) .
C7 C2 C3 C4 -178.9(3) .
C2 C3 C4 C5 0.9(4) .
C2 C3 C4 C8 -176.8(3) .
C3 C4 C5 C6 -0.6(4) .
C8 C4 C5 C6 177.1(3) .
C4 C5 C6 C1 -1.0(4) .
C4 C5 C6 C9 -177.0(3) .
O1 C1 C6 C5 -177.8(3) .
C2 C1 C6 C5 2.2(4) .
O1 C1 C6 C9 -2.0(4) .
C2 C1 C6 C9 178.0(3) .
C10 N1 C7 C2 -177.2(3) .
Ni1 N1 C7 C2 5.3(4) .
C3 C2 C7 N1 -179.7(3) .
C1 C2 C7 N1 1.0(5) .
C22 N2 C9 C6 173.0(3) .
C5 C6 C9 N2 -14.1(4) .
C1 C6 C9 N2 170.0(3) .
C7 N1 C10 C15 -88.2(3) .
Ni1 N1 C10 C15 89.4(3) .
C7 N1 C10 C11 89.5(3) .
Ni1 N1 C10 C11 -92.8(3) .
C15 C10 C11 C12 1.4(4) .
N1 C10 C11 C12 -176.2(2) .
C15 C10 C11 C16 -179.3(3) .
N1 C10 C11 C16 3.1(4) .
C10 C11 C12 C13 0.2(4) .
C16 C11 C12 C13 -179.1(3) .
C11 C12 C13 C14 -0.7(4) .
C12 C13 C14 C15 -0.3(4) .
C11 C10 C15 C14 -2.4(4) .
N1 C10 C15 C14 175.2(2) .
C11 C10 C15 C19 179.7(3) .
N1 C10 C15 C19 -2.7(4) .
C13 C14 C15 C10 1.8(4) .
C13 C14 C15 C19 179.8(3) .
C10 C11 C16 C18 146.7(3) .
C12 C11 C16 C18 -34.0(4) .
C10 C11 C16 C17 -88.9(3) .
C12 C11 C16 C17 90.3(3) .
C10 C15 C19 C20 -127.6(3) .
C14 C15 C19 C20 54.5(4) .
C10 C15 C19 C21 106.9(3) .
C14 C15 C19 C21 -71.0(3) .
C9 N2 C22 C23 -92.8(3) .
C9 N2 C22 C27 94.2(3) .
C27 C22 C23 C24 -4.5(4) .
N2 C22 C23 C24 -177.5(3) .
C27 C22 C23 C28 175.5(3) .
N2 C22 C23 C28 2.6(4) .
C22 C23 C24 C25 2.5(5) .
C28 C23 C24 C25 -177.6(3) .
C23 C24 C25 C26 0.5(5) .
C24 C25 C26 C27 -1.6(5) .
C25 C26 C27 C22 -0.4(4) .
C25 C26 C27 C31 175.7(3) .
C23 C22 C27 C26 3.5(4) .
N2 C22 C27 C26 176.2(3) .
C23 C22 C27 C31 -172.7(3) .
N2 C22 C27 C31 0.1(4) .
C24 C23 C28 C29 -86.1(4) .
C22 C23 C28 C29 93.8(3) .
C24 C23 C28 C30 38.2(4) .
C22 C23 C28 C30 -141.9(3) .
C26 C27 C31 C32 -100.5(3) .
C22 C27 C31 C32 75.5(3) .
C26 C27 C31 C33 22.9(4) .
C22 C27 C31 C33 -161.1(3) .
